data_7019192
loop_
_publ_author_name
'Dawsey, Anna C.'
'Li, Vincent'
'Hamilton, Kimberly C.'
'Wang, Jianmei'
'Williams, Travis J.'

_publ_section_title
;
 Copper-catalyzed oxidation of azolines to azoles.
;
_journal_issue 26
_journal_name_full 'Dalton transactions (Cambridge, England : 2003)'
_journal_page_first 7994
_journal_page_last 8002
_journal_paper_doi 10.1039/c2dt00025c
_journal_volume 41
_journal_year 2012
_chemical_formula_moiety 'C24 H22 Cu N2 O3, 2(C F3 O3 S)'
_chemical_formula_sum 'C26 H22 Cu F6 N2 O9 S2'
_chemical_formula_weight 748.13
_chemical_name_common CuOTf
_space_group_crystal_system orthorhombic
_space_group_IT_number 61
_space_group_name_Hall '-P 2ac 2ab'
_space_group_name_H-M_alt 'P b c a'
_symmetry_space_group_name_Hall '-P 2ac 2ab'
_symmetry_space_group_name_H-M 'P b c a'
_atom_sites_solution_hydrogens geom
_atom_sites_solution_primary direct
_atom_sites_solution_secondary difmap
_cell_angle_alpha 90
_cell_angle_beta 90
_cell_angle_gamma 90
_cell_formula_units_Z 8
_cell_length_a 8.5620(12)
_cell_length_b 26.689(4)
_cell_length_c 26.774(4)
_cell_measurement_reflns_used 3761
_cell_measurement_temperature 148.(2)
_cell_measurement_theta_max 22.1961
_cell_measurement_theta_min 2.7456
_cell_volume 6118.2(16)
_computing_cell_refinement 'APEX2 v2010.11-3 (Bruker AXS)'
_computing_data_collection 'Bruker SMART'
_computing_data_reduction 'SAINT V7.68A (Bruker AXS, 2009)'
_computing_publication_material 'Bruker SHELXT'
_computing_structure_refinement 'SHELXL-97 (Sheldrick, 2008)'
_computing_structure_solution 'SHELXS-97 (Sheldrick, 2008)'
_diffrn_ambient_temperature 148.(2)
_diffrn_detector_area_resol_mean 8.3660
_diffrn_measured_fraction_theta_full 0.938
_diffrn_measured_fraction_theta_max 0.938
_diffrn_measurement_device_type 'Bruker APEX CCD'
_diffrn_measurement_method 'omega- and phi-scans'
_diffrn_radiation_monochromator graphite
_diffrn_radiation_type 'MoK\a '
_diffrn_radiation_wavelength 0.71073
_diffrn_reflns_av_R_equivalents 0.1122
_diffrn_reflns_av_sigmaI/netI 0.1150
_diffrn_reflns_limit_h_max 10
_diffrn_reflns_limit_h_min -11
_diffrn_reflns_limit_k_max 34
_diffrn_reflns_limit_k_min -35
_diffrn_reflns_limit_l_max 31
_diffrn_reflns_limit_l_min -35
_diffrn_reflns_number 36207
_diffrn_reflns_theta_full 28.43
_diffrn_reflns_theta_max 28.43
_diffrn_reflns_theta_min 1.52
_diffrn_source 'fine-focus tube'
_exptl_absorpt_coefficient_mu 0.941
_exptl_absorpt_correction_T_max 0.75
_exptl_absorpt_correction_T_min 0.62
_exptl_absorpt_correction_type multi-scan
_exptl_absorpt_process_details 'Bruker SADABS V2008/1'
_exptl_crystal_colour 'light blue'
_exptl_crystal_density_diffrn 1.624
_exptl_crystal_density_method 'not measured'
_exptl_crystal_description plate
_exptl_crystal_F_000 3032
_exptl_crystal_size_max 0.210
_exptl_crystal_size_mid 0.110
_exptl_crystal_size_min 0.030
_refine_diff_density_max 0.871
_refine_diff_density_min -0.708
_refine_ls_extinction_method none
_refine_ls_goodness_of_fit_ref 1.010
_refine_ls_hydrogen_treatment mixed
_refine_ls_matrix_type full
_refine_ls_number_parameters 439
_refine_ls_number_reflns 7239
_refine_ls_number_restraints 47
_refine_ls_restrained_S_all 1.007
_refine_ls_R_factor_all 0.1327
_refine_ls_R_factor_gt 0.0588
_refine_ls_shift/su_max 0.002
_refine_ls_shift/su_mean 0.000
_refine_ls_structure_factor_coef Fsqd
_refine_ls_weighting_details 'calc w=1/[\s^2^(Fo^2^)+(0.0478P)^2^+4.3205P] where P=(Fo^2^+2Fc^2^)/3'
_refine_ls_weighting_scheme calc
_refine_ls_wR_factor_gt 0.1210
_refine_ls_wR_factor_ref 0.1452
_reflns_number_gt 3996
_reflns_number_total 7239
_reflns_threshold_expression >2sigma(I)
_cod_data_source_file c2dt00025c.txt
_cod_data_source_block I
_cod_original_cell_volume 6118.2(15)
_cod_database_code 7019192

loop_
_space_group_symop_operation_xyz
'x, y, z'
'x+1/2, -y+1/2, -z'
'-x, y+1/2, -z+1/2'
'-x+1/2, -y, z+1/2'
'-x, -y, -z'
'-x-1/2, y-1/2, z'
'x, -y-1/2, z-1/2'
'x-1/2, y, -z-1/2'

loop_
_atom_site_type_symbol
_atom_site_label
_atom_site_fract_x
_atom_site_fract_y
_atom_site_fract_z
_atom_site_U_iso_or_equiv
_atom_site_adp_type
_atom_site_calc_flag
_atom_site_refinement_flags
_atom_site_occupancy
C C1 0.9368(5) 0.08160(15) 0.08229(15) 0.0297(10) Uani d . 1
H H1 0.9164 0.0568 0.1058 0.036 Uiso calc R 1
C C2 0.9986(5) 0.06784(16) 0.03665(15) 0.0320(10) Uani d . 1
H H2 1.0204 0.0342 0.0307 0.038 Uiso calc R 1
C C3 1.0290(4) 0.10247(15) -0.00035(14) 0.0282(9) Uani d . 1
C C4 1.0052(4) 0.15390(15) 0.01240(13) 0.0241(8) Uani d . 1
C C5 0.9448(4) 0.16500(14) 0.05980(13) 0.0224(8) Uani d . 1
C C6 1.0489(5) 0.19549(15) -0.01850(14) 0.0283(9) Uani d . 1
H H6 1.0907 0.1893 -0.05 0.034 Uiso calc R 1
C C7 1.0311(5) 0.24330(15) -0.00325(14) 0.0286(9) Uani d . 1
H H7 1.062 0.2691 -0.0244 0.034 Uiso calc R 1
C C8 0.9659(4) 0.25558(14) 0.04458(13) 0.0236(9) Uani d . 1
C C9 0.9245(4) 0.21538(14) 0.07598(13) 0.0224(8) Uani d . 1
C C10 0.9475(4) 0.30476(14) 0.06375(14) 0.0249(9) Uani d . 1
C C11 0.8903(5) 0.30985(15) 0.11197(14) 0.0266(9) Uani d . 1
H H11 0.8762 0.3417 0.1254 0.032 Uiso calc R 1
C C12 0.8539(4) 0.26794(15) 0.14053(14) 0.0267(9) Uani d . 1
H H12 0.8164 0.2725 0.1728 0.032 Uiso calc R 1
C C13 1.0827(5) 0.08697(15) -0.05057(14) 0.0279(9) Uani d . 1
C C14 1.2082(5) 0.05411(15) -0.05578(15) 0.0320(10) Uani d . 1
H H14 1.2598 0.0423 -0.0276 0.038 Uiso calc R 1
C C15 1.2561(5) 0.03912(15) -0.10270(15) 0.0350(10) Uani d . 1
H H15 1.3409 0.0176 -0.1059 0.042 Uiso calc R 1
C C16 1.1793(5) 0.05584(16) -0.14508(16) 0.0371(11) Uani d . 1
H H16 1.2114 0.0454 -0.1766 0.044 Uiso calc R 1
C C17 1.0550(5) 0.08806(17) -0.14015(16) 0.0389(11) Uani d . 1
H H17 1.0025 0.0993 -0.1684 0.047 Uiso calc R 1
C C18 1.0075(5) 0.10396(17) -0.09332(15) 0.0350(10) Uani d . 1
H H18 0.9245 0.1262 -0.0905 0.042 Uiso calc R 1
C C19 0.9864(5) 0.35019(15) 0.03390(14) 0.0286(9) Uani d . 1
C C20 0.9280(5) 0.35649(16) -0.01428(15) 0.0315(10) Uani d . 1
H H20 0.8647 0.332 -0.0285 0.038 Uiso calc R 1
C C21 0.9649(5) 0.39953(17) -0.04099(16) 0.0409(11) Uani d . 1
H H21 0.9253 0.404 -0.073 0.049 Uiso calc R 1
C C22 1.0595(6) 0.43538(18) -0.02032(19) 0.0458(13) Uani d . 1
H H22 1.084 0.4641 -0.0385 0.055 Uiso calc R 1
C C23 1.1184(5) 0.42926(17) 0.02690(19) 0.0442(12) Uani d . 1
H H23 1.1838 0.4536 0.0404 0.053 Uiso calc R 1
C C24 1.0813(5) 0.38697(16) 0.05477(16) 0.0355(10) Uani d . 1
H H24 1.1196 0.3833 0.0871 0.043 Uiso calc R 1
C C25 0.3451(7) 0.2617(3) 0.1554(2) 0.0724(16) Uani d U 1
C C26 0.3386(6) -0.02783(18) 0.19487(17) 0.0420(11) Uani d U 1
Cu Cu1 0.82049(5) 0.156882(18) 0.156979(16) 0.02494(14) Uani d . 1
F F1 0.4628(5) 0.28868(14) 0.17456(17) 0.1072(14) Uani d U 1
F F2 0.3081(4) 0.28299(16) 0.11146(16) 0.1121(16) Uani d U 1
F F3 0.2228(4) 0.26968(13) 0.18555(14) 0.0868(11) Uani d U 1
F F4 0.3103(4) -0.04866(11) 0.15088(11) 0.0725(10) Uani d U 1
F F5 0.2277(4) -0.04337(12) 0.22510(10) 0.0674(9) Uani d U 1
F F6 0.4721(4) -0.04518(13) 0.21049(16) 0.1004(13) Uani d U 1
N N1 0.9054(4) 0.12895(12) 0.09370(11) 0.0243(7) Uani d . 1
N N2 0.8707(3) 0.22154(11) 0.12329(11) 0.0219(7) Uani d . 1
O O1 0.7418(4) 0.09051(12) 0.17787(11) 0.0345(7) Uani d D 1
O O2 0.7348(3) 0.19127(11) 0.21622(10) 0.0289(7) Uani d D 1
O O3 1.0418(3) 0.14346(13) 0.19978(12) 0.0365(7) Uani d D 1
O O4 0.4145(3) 0.18234(12) 0.20021(10) 0.0410(8) Uani d U 1
O O5 0.5325(4) 0.19691(16) 0.11981(11) 0.0635(11) Uani d U 1
O O6 0.2534(4) 0.17758(15) 0.12604(11) 0.0617(11) Uani d U 1
O O7 0.4683(4) 0.04793(11) 0.15463(11) 0.0429(8) Uani d U 1
O O8 0.1898(4) 0.05172(15) 0.17164(17) 0.0818(13) Uani d U 1
O O9 0.3778(5) 0.05587(14) 0.23916(13) 0.0710(12) Uani d U 1
S S1 0.39186(13) 0.19781(5) 0.14915(4) 0.0457(3) Uani d U 1
S S2 0.34123(14) 0.03965(4) 0.18870(4) 0.0401(3) Uani d U 1
H H1O 0.6465(15) 0.0842(19) 0.1739(15) 0.063(18) Uiso d D 1
H H2O 0.782(4) 0.0844(18) 0.2059(8) 0.057(17) Uiso d D 1
H H3O 0.786(4) 0.1834(17) 0.2417(10) 0.058(16) Uiso d D 1
H H4O 0.6403(14) 0.1828(15) 0.2167(14) 0.040(14) Uiso d D 1
H H5O 1.120(4) 0.1482(18) 0.1816(17) 0.08(2) Uiso d D 1
H H6O 1.036(7) 0.1143(8) 0.211(2) 0.11(3) Uiso d D 1

loop_
_atom_site_aniso_label
_atom_site_aniso_U_11
_atom_site_aniso_U_22
_atom_site_aniso_U_33
_atom_site_aniso_U_12
_atom_site_aniso_U_13
_atom_site_aniso_U_23
C1 0.035(2) 0.030(2) 0.024(2) -0.0067(19) 0.0022(18) 0.0025(17)
C2 0.042(3) 0.028(2) 0.026(2) -0.0025(19) 0.000(2) -0.0012(18)
C3 0.022(2) 0.036(2) 0.027(2) -0.0008(18) -0.0013(17) -0.0052(19)
C4 0.019(2) 0.032(2) 0.0217(19) 0.0009(17) -0.0004(15) -0.0021(17)
C5 0.0170(19) 0.029(2) 0.022(2) 0.0009(16) -0.0022(15) -0.0003(16)
C6 0.030(2) 0.035(3) 0.020(2) 0.0031(19) 0.0040(17) 0.0020(17)
C7 0.028(2) 0.033(2) 0.024(2) 0.0029(18) 0.0072(18) 0.0037(18)
C8 0.020(2) 0.031(2) 0.020(2) 0.0034(17) 0.0003(16) 0.0037(17)
C9 0.016(2) 0.031(2) 0.020(2) -0.0010(16) -0.0014(15) -0.0017(16)
C10 0.017(2) 0.032(2) 0.026(2) 0.0008(17) 0.0011(16) 0.0015(17)
C11 0.026(2) 0.024(2) 0.030(2) 0.0017(17) -0.0010(17) -0.0005(17)
C12 0.023(2) 0.038(3) 0.020(2) -0.0017(18) 0.0041(16) -0.0021(17)
C13 0.030(2) 0.030(2) 0.024(2) -0.0075(19) 0.0019(17) -0.0051(17)
C14 0.034(3) 0.031(2) 0.031(2) -0.0001(19) 0.0013(19) 0.0010(18)
C15 0.041(3) 0.029(2) 0.035(2) 0.001(2) 0.010(2) -0.0070(19)
C16 0.041(3) 0.042(3) 0.028(2) -0.001(2) 0.009(2) -0.0100(19)
C17 0.039(3) 0.052(3) 0.025(2) -0.002(2) -0.0078(19) -0.004(2)
C18 0.027(2) 0.047(3) 0.031(2) 0.001(2) -0.0001(19) -0.003(2)
C19 0.027(2) 0.028(2) 0.031(2) 0.0080(18) 0.0089(18) 0.0017(17)
C20 0.031(2) 0.036(3) 0.028(2) 0.0031(19) 0.0079(18) 0.0036(18)
C21 0.045(3) 0.044(3) 0.034(3) 0.007(2) 0.009(2) 0.007(2)
C22 0.049(3) 0.035(3) 0.054(3) -0.001(2) 0.015(2) 0.016(2)
C23 0.035(3) 0.036(3) 0.062(3) -0.003(2) 0.006(2) 0.005(2)
C24 0.030(2) 0.038(3) 0.038(3) -0.002(2) 0.000(2) 0.000(2)
C25 0.036(3) 0.103(4) 0.078(4) -0.013(3) -0.001(3) 0.035(3)
C26 0.039(3) 0.046(3) 0.042(3) -0.007(2) -0.001(2) 0.002(2)
Cu1 0.0256(3) 0.0309(3) 0.0183(2) -0.0041(2) 0.0026(2) 0.0015(2)
F1 0.075(3) 0.075(3) 0.172(4) -0.014(2) -0.024(3) 0.015(2)
F2 0.070(3) 0.141(4) 0.126(3) -0.008(2) -0.013(2) 0.094(3)
F3 0.066(2) 0.078(3) 0.116(3) 0.0255(19) 0.009(2) 0.021(2)
F4 0.097(3) 0.061(2) 0.0590(19) -0.0299(18) 0.0213(18) -0.0293(15)
F5 0.079(2) 0.077(2) 0.0465(17) -0.0334(18) 0.0148(16) 0.0065(15)
F6 0.063(2) 0.072(2) 0.166(4) 0.0075(19) -0.026(2) 0.046(2)
N1 0.0242(18) 0.028(2) 0.0203(17) -0.0027(14) 0.0005(14) 0.0016(14)
N2 0.0178(17) 0.0284(19) 0.0195(17) -0.0024(13) 0.0023(13) -0.0016(14)
O1 0.0350(19) 0.0388(18) 0.0296(17) -0.0108(15) -0.0003(15) 0.0073(14)
O2 0.0208(16) 0.0464(19) 0.0196(15) 0.0003(14) -0.0015(12) 0.0009(13)
O3 0.0250(18) 0.049(2) 0.0351(18) 0.0023(14) -0.0041(14) -0.0045(15)
O4 0.0248(16) 0.077(2) 0.0212(15) 0.0083(15) 0.0008(12) 0.0075(14)
O5 0.0250(18) 0.138(4) 0.0279(17) -0.0152(19) 0.0035(14) -0.0024(19)
O6 0.0256(17) 0.127(3) 0.0324(18) -0.0181(19) -0.0028(14) 0.0070(19)
O7 0.0464(19) 0.048(2) 0.0345(17) -0.0145(15) 0.0045(15) -0.0012(15)
O8 0.040(2) 0.073(3) 0.133(4) 0.013(2) -0.011(2) 0.009(2)
O9 0.078(3) 0.082(3) 0.053(2) -0.030(2) 0.029(2) -0.038(2)
S1 0.0226(6) 0.0905(10) 0.0240(6) -0.0064(6) -0.0006(5) 0.0094(6)
S2 0.0342(7) 0.0391(7) 0.0470(7) -0.0003(5) 0.0055(5) -0.0038(5)

loop_
_atom_type_symbol
_atom_type_description
_atom_type_scat_dispersion_real
_atom_type_scat_dispersion_imag
_atom_type_scat_source
C C 0.0033 0.0000 'International Tables Vol C Tables 4.2.6.8 and 6.1.1.4'
H H 0.0000 0.0000 'International Tables Vol C Tables 4.2.6.8 and 6.1.1.4'
N N 0.0061 0.0000 'International Tables Vol C Tables 4.2.6.8 and 6.1.1.4'
O O 0.0106 0.0000 'International Tables Vol C Tables 4.2.6.8 and 6.1.1.4'
F F 0.0171 0.0000 'International Tables Vol C Tables 4.2.6.8 and 6.1.1.4'
S S 0.1246 0.0000 'International Tables Vol C Tables 4.2.6.8 and 6.1.1.4'
Cu Cu 0.3201 0.0000 'International Tables Vol C Tables 4.2.6.8 and 6.1.1.4'

loop_
_geom_angle_atom_site_label_1
_geom_angle_atom_site_label_2
_geom_angle_atom_site_label_3
_geom_angle
N1 C1 C2 122.3(4)
N1 C1 H1 118.8
C2 C1 H1 118.8
C3 C2 C1 122.0(4)
C3 C2 H2 119.0
C1 C2 H2 119.0
C2 C3 C4 116.4(4)
C2 C3 C13 121.6(4)
C4 C3 C13 122.0(4)
C5 C4 C3 118.1(3)
C5 C4 C6 117.1(3)
C3 C4 C6 124.6(3)
N1 C5 C4 123.0(3)
N1 C5 C9 115.7(3)
C4 C5 C9 121.3(3)
C7 C6 C4 121.9(4)
C7 C6 H6 119.1
C4 C6 H6 119.1
C6 C7 C8 122.0(4)
C6 C7 H7 119.0
C8 C7 H7 119.0
C9 C8 C10 117.5(3)
C9 C8 C7 117.2(3)
C10 C8 C7 125.3(3)
N2 C9 C8 123.4(3)
N2 C9 C5 116.1(3)
C8 C9 C5 120.5(3)
C11 C10 C8 117.8(3)
C11 C10 C19 119.9(3)
C8 C10 C19 122.3(3)
C10 C11 C12 120.8(4)
C10 C11 H11 119.6
C12 C11 H11 119.6
N2 C12 C11 122.3(4)
N2 C12 H12 118.9
C11 C12 H12 118.9
C18 C13 C14 118.7(4)
C18 C13 C3 120.9(4)
C14 C13 C3 120.4(4)
C15 C14 C13 120.1(4)
C15 C14 H14 119.9
C13 C14 H14 119.9
C14 C15 C16 120.7(4)
C14 C15 H15 119.6
C16 C15 H15 119.6
C17 C16 C15 119.4(4)
C17 C16 H16 120.3
C15 C16 H16 120.3
C16 C17 C18 120.4(4)
C16 C17 H17 119.8
C18 C17 H17 119.8
C17 C18 C13 120.7(4)
C17 C18 H18 119.7
C13 C18 H18 119.7
C24 C19 C20 119.7(4)
C24 C19 C10 119.3(4)
C20 C19 C10 120.9(4)
C21 C20 C19 119.6(4)
C21 C20 H20 120.2
C19 C20 H20 120.2
C22 C21 C20 120.3(4)
C22 C21 H21 119.9
C20 C21 H21 119.9
C21 C22 C23 120.4(4)
C21 C22 H22 119.8
C23 C22 H22 119.8
C22 C23 C24 120.5(5)
C22 C23 H23 119.7
C24 C23 H23 119.7
C23 C24 C19 119.4(4)
C23 C24 H24 120.3
C19 C24 H24 120.3
F3 C25 F1 105.9(6)
F3 C25 F2 106.0(5)
F1 C25 F2 106.6(5)
F3 C25 S1 112.9(4)
F1 C25 S1 112.7(4)
F2 C25 S1 112.2(5)
F6 C26 F5 108.9(4)
F6 C26 F4 107.3(4)
F5 C26 F4 106.4(4)
F6 C26 S2 111.9(3)
F5 C26 S2 112.3(3)
F4 C26 S2 109.8(3)
O2 Cu1 O1 93.60(12)
O2 Cu1 N1 174.13(12)
O1 Cu1 N1 91.70(13)
O2 Cu1 N2 92.37(12)
O1 Cu1 N2 167.78(13)
N1 Cu1 N2 81.96(12)
O2 Cu1 O3 88.73(11)
O1 Cu1 O3 90.00(13)
N1 Cu1 O3 93.81(12)
N2 Cu1 O3 100.79(13)
C1 N1 C5 117.9(3)
C1 N1 Cu1 128.8(3)
C5 N1 Cu1 113.1(2)
C12 N2 C9 118.3(3)
C12 N2 Cu1 128.7(3)
C9 N2 Cu1 113.0(2)
Cu1 O1 H1O 118.(3)
Cu1 O1 H2O 107.(3)
H1O O1 H2O 118.(2)
Cu1 O2 H3O 110.(3)
Cu1 O2 H4O 104.(3)
H3O O2 H4O 115.(2)
Cu1 O3 H5O 111.(4)
Cu1 O3 H6O 107.(4)
H5O O3 H6O 114.(2)
O5 S1 O4 113.64(19)
O5 S1 O6 116.6(2)
O4 S1 O6 114.2(2)
O5 S1 C25 105.0(3)
O4 S1 C25 102.5(2)
O6 S1 C25 102.5(3)
O8 S2 O7 117.0(2)
O8 S2 O9 115.5(3)
O7 S2 O9 112.4(2)
O8 S2 C26 104.2(2)
O7 S2 C26 102.8(2)
O9 S2 C26 102.4(2)

loop_
_geom_bond_atom_site_label_1
_geom_bond_atom_site_label_2
_geom_bond_distance
C1 N1 1.328(5)
C1 C2 1.381(5)
C1 H1 0.93
C2 C3 1.380(5)
C2 H2 0.93
C3 C4 1.429(5)
C3 C13 1.480(5)
C4 C5 1.402(5)
C4 C6 1.434(5)
C5 N1 1.365(5)
C5 C9 1.423(5)
C6 C7 1.349(5)
C6 H6 0.93
C7 C8 1.435(5)
C7 H7 0.93
C8 C9 1.408(5)
C8 C10 1.418(5)
C9 N2 1.358(4)
C10 C11 1.387(5)
C10 C19 1.490(5)
C11 C12 1.390(5)
C11 H11 0.93
C12 N2 1.330(5)
C12 H12 0.93
C13 C18 1.389(5)
C13 C14 1.394(6)
C14 C15 1.381(5)
C14 H14 0.93
C15 C16 1.386(6)
C15 H15 0.93
C16 C17 1.374(6)
C16 H16 0.93
C17 C18 1.385(6)
C17 H17 0.93
C18 H18 0.93
C19 C24 1.392(6)
C19 C20 1.394(5)
C20 C21 1.390(6)
C20 H20 0.93
C21 C22 1.370(6)
C21 H21 0.93
C22 C23 1.371(7)
C22 H22 0.93
C23 C24 1.390(6)
C23 H23 0.93
C24 H24 0.93
C25 F3 1.339(6)
C25 F1 1.339(7)
C25 F2 1.345(6)
C25 S1 1.761(7)
C26 F6 1.302(5)
C26 F5 1.314(5)
C26 F4 1.325(5)
C26 S2 1.809(5)
Cu1 O2 1.974(3)
Cu1 O1 1.976(3)
Cu1 N1 1.989(3)
Cu1 N2 1.994(3)
Cu1 O3 2.243(3)
O1 H1O 0.8400(11)
O1 H2O 0.8399(11)
O2 H3O 0.8400(11)
O2 H4O 0.8401(10)
O3 H5O 0.8400(11)
O3 H6O 0.8400(10)
O4 S1 1.441(3)
O5 S1 1.438(3)
O6 S1 1.442(3)
O7 S2 1.436(3)
O8 S2 1.412(4)
O9 S2 1.453(4)
